data_7229765
loop_
_publ_author_name
'Polzin, P.'
'V Eliani, I'
'Str\"oh, J'
'Braun, M.'
'Ruser, N.'
'Heidenreich, N.'
'R\"onfeldt, P'
'Bertram, F.'
'N\"ather, C'
'W\"ohlbrandt, S'
'Suta, M.'
'Terraschke, H.'

_publ_section_title
;
 From ligand exchange to reaction intermediates: what does really happen
 during the synthesis of emissive complexes?
;
_journal_issue 11
_journal_name_full 'Physical chemistry chemical physics : PCCP'
_journal_page_first 7428
_journal_page_last 7437
_journal_paper_doi 10.1039/c7cp07142f
_journal_volume 20
_journal_year 2018
_chemical_formula_sum 'C34 H24 Eu N9 O9'
_chemical_formula_weight 854.58
_space_group_crystal_system monoclinic
_space_group_IT_number 15
_space_group_name_Hall '-C 2yc'
_space_group_name_H-M_alt 'C 1 2/c 1'
_symmetry_space_group_name_Hall '-C 2yc'
_symmetry_space_group_name_H-M 'C 1 2/c 1'
_atom_sites_solution_hydrogens geom
_audit_creation_method SHELXL-2014
_audit_update_record
;
2017-09-04 deposited with the CCDC.
2017-12-20 downloaded from the CCDC.
;
_cell_angle_alpha 90
_cell_angle_beta 102.021(2)
_cell_angle_gamma 90
_cell_formula_units_Z 4
_cell_length_a 12.5871(3)
_cell_length_b 15.7676(3)
_cell_length_c 17.0644(4)
_cell_measurement_reflns_used 26275
_cell_measurement_temperature 170(2)
_cell_measurement_theta_max 28.005
_cell_measurement_theta_min 2.248
_cell_volume 3312.48(13)
_computing_cell_refinement 'X-Area (STOE, 2008)'
_computing_data_collection 'X-Area (STOE, 2008)'
_computing_data_reduction 'X-Area (STOE, 2008)'
_computing_structure_refinement 'SHELXL-2014 (Sheldrick, 2015)'
_computing_structure_solution 'SHELXT (Sheldrick, 2015)'
_diffrn_ambient_temperature 170(2)
_diffrn_measured_fraction_theta_full 1.000
_diffrn_measured_fraction_theta_max 1.000
_diffrn_measurement_device_type IPDS-2
_diffrn_measurement_method 'Omega scans'
_diffrn_radiation_type MoK\a
_diffrn_radiation_wavelength 0.71073
_diffrn_reflns_av_R_equivalents 0.0547
_diffrn_reflns_av_unetI/netI 0.0258
_diffrn_reflns_Laue_measured_fraction_full 1.000
_diffrn_reflns_Laue_measured_fraction_max 1.000
_diffrn_reflns_limit_h_max 14
_diffrn_reflns_limit_h_min -16
_diffrn_reflns_limit_k_max 20
_diffrn_reflns_limit_k_min -20
_diffrn_reflns_limit_l_max 22
_diffrn_reflns_limit_l_min -22
_diffrn_reflns_number 26275
_diffrn_reflns_point_group_measured_fraction_full 1.000
_diffrn_reflns_point_group_measured_fraction_max 1.000
_diffrn_reflns_theta_full 25.242
_diffrn_reflns_theta_max 28.005
_diffrn_reflns_theta_min 2.248
_exptl_absorpt_coefficient_mu 1.965
_exptl_absorpt_correction_T_max 0.8046
_exptl_absorpt_correction_T_min 0.5247
_exptl_absorpt_correction_type numerical
_exptl_absorpt_process_details 'X-Red and X-Shape (STOE)'
_exptl_crystal_colour colorless
_exptl_crystal_density_diffrn 1.714
_exptl_crystal_description block
_exptl_crystal_F_000 1704
_exptl_crystal_size_max 0.18
_exptl_crystal_size_mid 0.14
_exptl_crystal_size_min 0.07
_refine_diff_density_max 0.977
_refine_diff_density_min -1.171
_refine_diff_density_rms 0.095
_refine_ls_extinction_coef 0.00129(19)
_refine_ls_extinction_expression Fc^*^=kFc[1+0.001xFc^2^\l^3^/sin(2\q)]^-1/4^
_refine_ls_extinction_method SHELXL
_refine_ls_goodness_of_fit_ref 1.083
_refine_ls_hydrogen_treatment constr
_refine_ls_matrix_type full
_refine_ls_number_parameters 266
_refine_ls_number_reflns 4013
_refine_ls_number_restraints 12
_refine_ls_restrained_S_all 1.082
_refine_ls_R_factor_all 0.0345
_refine_ls_R_factor_gt 0.0319
_refine_ls_shift/su_max 0.002
_refine_ls_shift/su_mean 0.000
_refine_ls_structure_factor_coef Fsqd
_refine_ls_weighting_details 'w=1/[\s^2^(Fo^2^)+(0.0590P)^2^+2.5819P] where P=(Fo^2^+2Fc^2^)/3'
_refine_ls_weighting_scheme calc
_refine_ls_wR_factor_gt 0.0851
_refine_ls_wR_factor_ref 0.0864
_reflns_Friedel_coverage 0.000
_reflns_number_gt 3748
_reflns_number_total 4013
_reflns_threshold_expression 'I > 2\s(I)'
_cod_data_source_file c7cp07142f2.cif
_cod_data_source_block js009
_cod_depositor_comments 'Adding full bibliography for 7229765.cif.'
_cod_database_code 7229765
_shelx_space_group_comment
;
The symmetry employed for this shelxl refinement is uniquely defined
by the following loop, which should always be used as a source of
symmetry information in preference to the above space-group names.
They are only intended as comments.
;
_shelxl_version_number 2014-3

loop_
_space_group_symop_operation_xyz
'x, y, z'
'-x, y, -z+1/2'
'x+1/2, y+1/2, z'
'-x+1/2, y+1/2, -z+1/2'
'-x, -y, -z'
'x, -y, z-1/2'
'-x+1/2, -y+1/2, -z'
'x+1/2, -y+1/2, z-1/2'

loop_
_atom_site_label
_atom_site_type_symbol
_atom_site_fract_x
_atom_site_fract_y
_atom_site_fract_z
_atom_site_U_iso_or_equiv
_atom_site_adp_type
_atom_site_occupancy
_atom_site_site_symmetry_order
_atom_site_calc_flag
_atom_site_refinement_flags_posn
_atom_site_refinement_flags_adp
_atom_site_refinement_flags_occupancy
_atom_site_disorder_assembly
_atom_site_disorder_group
Eu1 Eu 0.5000 0.40249(2) 0.7500 0.03136(9) Uani 1 2 d S T P . .
N1 N 0.7348(2) 0.43802(18) 0.79003(16) 0.0428(6) Uani 1 1 d . . . . .
O1 O 0.67325(19) 0.45055(15) 0.83936(13) 0.0450(5) Uani 1 1 d . . . . .
O2 O 0.6890(2) 0.41291(14) 0.72059(15) 0.0450(5) Uani 1 1 d . . . . .
O3 O 0.8327(2) 0.4493(2) 0.80804(17) 0.0605(7) Uani 1 1 d . . . . .
N2 N 0.5000 0.5880(2) 0.7500 0.0412(8) Uani 1 2 d S T P . .
O4 O 0.46302(19) 0.54530(14) 0.80158(12) 0.0421(5) Uani 1 1 d . . . . .
O5 O 0.5000 0.6645(2) 0.7500 0.0650(11) Uani 1 2 d S T P . .
N11 N 0.3904(2) 0.26686(16) 0.70476(14) 0.0391(5) Uani 1 1 d . . . . .
N12 N 0.4985(2) 0.35450(15) 0.60798(14) 0.0367(5) Uani 1 1 d . . . . .
C11 C 0.3402(3) 0.2232(2) 0.7530(2) 0.0462(7) Uani 1 1 d . . . . .
H11 H 0.3438 0.2437 0.8058 0.055 Uiso 1 1 calc R U . . .
C12 C 0.2823(3) 0.1486(2) 0.7298(2) 0.0536(8) Uani 1 1 d . . . . .
H12 H 0.2491 0.1184 0.7665 0.064 Uiso 1 1 calc R U . . .
C13 C 0.2744(3) 0.1198(2) 0.6532(3) 0.0532(8) Uani 1 1 d . . . . .
H13 H 0.2345 0.0697 0.6359 0.064 Uiso 1 1 calc R U . . .
C14 C 0.3256(3) 0.1647(2) 0.5999(2) 0.0451(7) Uani 1 1 d . . . . .
C15 C 0.3170(3) 0.1411(2) 0.5174(2) 0.0514(8) Uani 1 1 d . . . . .
H15 H 0.2762 0.0922 0.4972 0.062 Uiso 1 1 calc R U . . .
C16 C 0.3652(3) 0.1866(2) 0.4688(2) 0.0513(8) Uani 1 1 d . . . . .
H16 H 0.3580 0.1693 0.4146 0.062 Uiso 1 1 calc R U . . .
C17 C 0.4279(3) 0.2611(2) 0.49645(18) 0.0430(7) Uani 1 1 d . . . . .
C18 C 0.4779(3) 0.3117(2) 0.44728(18) 0.0483(8) Uani 1 1 d . . . . .
H18 H 0.4707 0.2979 0.3922 0.058 Uiso 1 1 calc R U . . .
C19 C 0.5371(3) 0.3808(2) 0.47838(19) 0.0459(7) Uani 1 1 d . . . . .
H19 H 0.5712 0.4156 0.4454 0.055 Uiso 1 1 calc R U . . .
C20 C 0.5467(3) 0.39970(19) 0.5594(2) 0.0416(7) Uani 1 1 d . . . . .
H20 H 0.5896 0.4471 0.5810 0.050 Uiso 1 1 calc R U . . .
C21 C 0.4386(2) 0.28554(19) 0.57715(17) 0.0373(6) Uani 1 1 d . . . . .
C22 C 0.3845(2) 0.23778(18) 0.62889(17) 0.0375(6) Uani 1 1 d . . . . .
N31 N 0.6966(4) 0.1644(3) 0.5512(3) 0.0546(10) Uani 0.75 1 d D . P A 1
C31 C 0.7176(6) 0.2110(5) 0.4912(6) 0.0481(15) Uani 0.75 1 d D . P A 1
C32 C 0.6789(4) 0.1893(4) 0.4102(3) 0.0555(12) Uani 0.75 1 d D . P A 1
H32 H 0.6954 0.2243 0.3690 0.067 Uiso 0.75 1 calc R U P A 1
C33 C 0.6164(7) 0.1167(6) 0.3906(4) 0.0632(16) Uani 0.75 1 d D . P A 1
H33 H 0.5888 0.1013 0.3363 0.076 Uiso 0.75 1 calc R U P A 1
C34 C 0.5965(6) 0.0686(5) 0.4519(5) 0.0614(16) Uani 0.75 1 d D . P A 1
H34 H 0.5552 0.0179 0.4411 0.074 Uiso 0.75 1 calc R U P A 1
C35 C 0.6367(5) 0.0937(3) 0.5306(5) 0.0639(15) Uani 0.75 1 d D . P A 1
H35 H 0.6211 0.0591 0.5724 0.077 Uiso 0.75 1 calc R U P A 1
N31' N 0.6898(16) 0.2256(11) 0.3941(10) 0.077(5) Uiso 0.25 1 d D . P B 2
C31' C 0.714(3) 0.2147(16) 0.4722(12) 0.050(8) Uiso 0.25 1 d D . P B 2
C32' C 0.6847(18) 0.1471(13) 0.5171(11) 0.066(6) Uiso 0.25 1 d D . P B 2
H32' H 0.7083 0.1444 0.5737 0.079 Uiso 0.25 1 calc R U P B 2
C33' C 0.619(2) 0.0839(15) 0.4737(15) 0.068(8) Uiso 0.25 1 d D . P B 2
H33' H 0.5927 0.0370 0.4990 0.081 Uiso 0.25 1 calc R U P B 2
C34' C 0.596(3) 0.0944(19) 0.3929(17) 0.090(13) Uiso 0.25 1 d D . P B 2
H34' H 0.5518 0.0528 0.3612 0.108 Uiso 0.25 1 calc R U P B 2
C35' C 0.6318(19) 0.1620(14) 0.3538(13) 0.089(6) Uiso 0.25 1 d D . P B 2
H35' H 0.6152 0.1634 0.2969 0.107 Uiso 0.25 1 calc R U P B 2

loop_
_atom_site_aniso_label
_atom_site_aniso_U_11
_atom_site_aniso_U_22
_atom_site_aniso_U_33
_atom_site_aniso_U_23
_atom_site_aniso_U_13
_atom_site_aniso_U_12
Eu1 0.03333(12) 0.03455(12) 0.02505(11) 0.000 0.00343(7) 0.000
N1 0.0341(12) 0.0480(14) 0.0431(13) 0.0109(11) 0.0004(10) -0.0046(10)
O1 0.0476(12) 0.0513(12) 0.0340(10) 0.0025(9) 0.0037(9) -0.0054(10)
O2 0.0436(12) 0.0527(13) 0.0379(12) 0.0017(9) 0.0065(10) -0.0022(9)
O3 0.0381(12) 0.0779(18) 0.0603(15) 0.0144(13) -0.0014(11) -0.0105(12)
N2 0.052(2) 0.0352(17) 0.0357(18) 0.000 0.0080(16) 0.000
O4 0.0522(12) 0.0431(11) 0.0322(9) 0.0002(8) 0.0118(9) -0.0018(9)
O5 0.103(3) 0.0393(18) 0.059(2) 0.000 0.032(2) 0.000
N11 0.0394(13) 0.0406(12) 0.0360(12) 0.0009(9) 0.0046(10) -0.0006(10)
N12 0.0370(12) 0.0387(12) 0.0331(11) 0.0004(9) 0.0041(9) 0.0031(9)
C11 0.0435(16) 0.0492(17) 0.0450(16) 0.0016(13) 0.0073(13) -0.0061(13)
C12 0.0486(18) 0.0500(18) 0.060(2) 0.0062(15) 0.0061(16) -0.0102(14)
C13 0.0451(18) 0.0383(15) 0.071(2) -0.0024(15) 0.0006(16) -0.0067(13)
C14 0.0376(15) 0.0398(15) 0.0530(18) -0.0044(13) -0.0018(13) 0.0042(12)
C15 0.0462(17) 0.0430(16) 0.058(2) -0.0154(15) -0.0055(15) 0.0030(13)
C16 0.0483(17) 0.0561(19) 0.0431(16) -0.0193(14) -0.0050(13) 0.0130(15)
C17 0.0400(15) 0.0510(16) 0.0343(14) -0.0061(12) -0.0008(11) 0.0139(13)
C18 0.0470(17) 0.066(2) 0.0291(13) -0.0055(13) 0.0016(12) 0.0187(15)
C19 0.0477(17) 0.0574(17) 0.0325(14) 0.0052(13) 0.0084(13) 0.0123(14)
C20 0.0420(16) 0.0465(16) 0.0351(15) 0.0037(11) 0.0054(12) 0.0042(12)
C21 0.0335(13) 0.0406(14) 0.0350(13) -0.0028(11) 0.0007(10) 0.0069(11)
C22 0.0322(13) 0.0388(13) 0.0386(14) -0.0026(11) 0.0006(11) 0.0045(10)
N31 0.048(2) 0.060(3) 0.055(3) 0.008(2) 0.009(2) 0.0039(19)
C31 0.038(3) 0.054(3) 0.054(4) 0.006(3) 0.013(3) 0.014(2)
C32 0.052(3) 0.063(3) 0.056(3) 0.002(2) 0.023(2) 0.005(2)
C33 0.056(4) 0.067(4) 0.072(4) -0.013(3) 0.025(3) 0.007(3)
C34 0.049(3) 0.055(3) 0.078(5) -0.007(3) 0.008(3) 0.005(3)
C35 0.054(3) 0.061(3) 0.073(4) 0.024(3) 0.007(3) -0.001(2)

loop_
_atom_type_symbol
_atom_type_description
_atom_type_scat_dispersion_real
_atom_type_scat_dispersion_imag
_atom_type_scat_source
C C 0.0033 0.0016 'International Tables Vol C Tables 4.2.6.8 and 6.1.1.4'
H H 0.0000 0.0000 'International Tables Vol C Tables 4.2.6.8 and 6.1.1.4'
N N 0.0061 0.0033 'International Tables Vol C Tables 4.2.6.8 and 6.1.1.4'
O O 0.0106 0.0060 'International Tables Vol C Tables 4.2.6.8 and 6.1.1.4'
Eu Eu -0.1578 3.6682 'International Tables Vol C Tables 4.2.6.8 and 6.1.1.4'

loop_
_geom_angle_atom_site_label_1
_geom_angle_atom_site_label_2
_geom_angle_atom_site_label_3
_geom_angle
_geom_angle_site_symmetry_1
_geom_angle_site_symmetry_3
O4 Eu1 O4 51.17(10) 2_656 .
O4 Eu1 O1 74.88(7) 2_656 .
O4 Eu1 O1 73.44(8) . .
O4 Eu1 O1 73.44(8) 2_656 2_656
O4 Eu1 O1 74.88(7) . 2_656
O1 Eu1 O1 144.77(11) . 2_656
O4 Eu1 N12 84.09(7) 2_656 .
O4 Eu1 N12 129.90(7) . .
O1 Eu1 N12 120.32(8) . .
O1 Eu1 N12 71.09(7) 2_656 .
O4 Eu1 N12 129.90(7) 2_656 2_656
O4 Eu1 N12 84.09(7) . 2_656
O1 Eu1 N12 71.09(7) . 2_656
O1 Eu1 N12 120.32(8) 2_656 2_656
N12 Eu1 N12 145.26(11) . 2_656
O4 Eu1 O2 105.23(7) 2_656 2_656
O4 Eu1 O2 67.69(7) . 2_656
O1 Eu1 O2 126.41(8) . 2_656
O1 Eu1 O2 50.74(8) 2_656 2_656
N12 Eu1 O2 112.81(8) . 2_656
N12 Eu1 O2 69.57(8) 2_656 2_656
O4 Eu1 O2 67.69(7) 2_656 .
O4 Eu1 O2 105.23(7) . .
O1 Eu1 O2 50.75(8) . .
O1 Eu1 O2 126.41(8) 2_656 .
N12 Eu1 O2 69.57(8) . .
N12 Eu1 O2 112.81(8) 2_656 .
O2 Eu1 O2 172.57(10) 2_656 .
O4 Eu1 N11 136.66(8) 2_656 2_656
O4 Eu1 N11 140.45(7) . 2_656
O1 Eu1 N11 74.01(8) . 2_656
O1 Eu1 N11 141.10(8) 2_656 2_656
N12 Eu1 N11 86.31(8) . 2_656
N12 Eu1 N11 64.44(8) 2_656 2_656
O2 Eu1 N11 117.42(8) 2_656 2_656
O2 Eu1 N11 69.34(8) . 2_656
O4 Eu1 N11 140.45(7) 2_656 .
O4 Eu1 N11 136.66(8) . .
O1 Eu1 N11 141.10(8) . .
O1 Eu1 N11 74.01(8) 2_656 .
N12 Eu1 N11 64.44(8) . .
N12 Eu1 N11 86.31(8) 2_656 .
O2 Eu1 N11 69.34(8) 2_656 .
O2 Eu1 N11 117.42(8) . .
N11 Eu1 N11 67.67(11) 2_656 .
O4 Eu1 N2 25.58(5) 2_656 .
O4 Eu1 N2 25.58(5) . .
O1 Eu1 N2 72.38(5) . .
O1 Eu1 N2 72.38(5) 2_656 .
N12 Eu1 N2 107.37(5) . .
N12 Eu1 N2 107.37(5) 2_656 .
O2 Eu1 N2 86.29(5) 2_656 .
O2 Eu1 N2 86.29(5) . .
N11 Eu1 N2 146.16(6) 2_656 .
N11 Eu1 N2 146.16(6) . .
O4 Eu1 N1 70.03(8) 2_656 .
O4 Eu1 N1 89.91(8) . .
O1 Eu1 N1 25.39(8) . .
O1 Eu1 N1 142.02(8) 2_656 .
N12 Eu1 N1 94.93(8) . .
N12 Eu1 N1 91.58(8) 2_656 .
O2 Eu1 N1 151.51(8) 2_656 .
O2 Eu1 N1 25.38(8) . .
N11 Eu1 N1 68.86(8) 2_656 .
N11 Eu1 N1 132.58(8) . .
N2 Eu1 N1 79.04(6) . .
O3 N1 O2 121.3(3) . .
O3 N1 O1 122.2(3) . .
O2 N1 O1 116.5(3) . .
O3 N1 Eu1 177.2(2) . .
O2 N1 Eu1 59.02(16) . .
O1 N1 Eu1 57.53(14) . .
N1 O1 Eu1 97.07(16) . .
N1 O2 Eu1 95.61(19) . .
O5 N2 O4 122.01(16) . .
O5 N2 O4 122.01(16) . 2_656
O4 N2 O4 116.0(3) . 2_656
O5 N2 Eu1 180.0 . .
O4 N2 Eu1 57.99(16) . .
O4 N2 Eu1 57.99(16) 2_656 .
N2 O4 Eu1 96.43(17) . .
C11 N11 C22 118.4(3) . .
C11 N11 Eu1 122.6(2) . .
C22 N11 Eu1 119.01(19) . .
C20 N12 C21 118.3(3) . .
C20 N12 Eu1 121.4(2) . .
C21 N12 Eu1 120.02(19) . .
N11 C11 C12 123.2(3) . .
C13 C12 C11 118.7(3) . .
C12 C13 C14 119.9(3) . .
C22 C14 C13 117.6(3) . .
C22 C14 C15 118.9(3) . .
C13 C14 C15 123.4(3) . .
C16 C15 C14 121.2(3) . .
C15 C16 C17 121.6(3) . .
C18 C17 C21 117.8(3) . .
C18 C17 C16 123.6(3) . .
C21 C17 C16 118.6(3) . .
C19 C18 C17 120.0(3) . .
C18 C19 C20 118.9(3) . .
N12 C20 C19 123.1(3) . .
N12 C21 C17 121.9(3) . .
N12 C21 C22 118.4(2) . .
C17 C21 C22 119.7(3) . .
N11 C22 C14 122.2(3) . .
N11 C22 C21 118.0(3) . .
C14 C22 C21 119.8(3) . .
C31 N31 C35 116.4(6) . .
N31 C31 C32 122.5(6) . .
N31 C31 C31 119.6(11) . 7_656
C32 C31 C31 117.9(11) . 7_656
C33 C32 C31 119.9(6) . .
C34 C33 C32 117.4(7) . .
C33 C34 C35 119.8(7) . .
N31 C35 C34 123.9(6) . .
C31' N31' C35' 113.9(17) . .
N31' C31' C32' 128.5(18) . .
N31' C31' C31' 119(2) . 7_656
C32' C31' C31' 112(2) . 7_656
C31' C32' C33' 116.2(17) . .
C34' C33' C32' 115.4(19) . .
C33' C34' C35' 124(2) . .
N31' C35' C34' 121.8(19) . .

loop_
_geom_bond_atom_site_label_1
_geom_bond_atom_site_label_2
_geom_bond_distance
_geom_bond_site_symmetry_2
Eu1 O4 2.496(2) 2_656
Eu1 O4 2.496(2) .
Eu1 O1 2.504(2) .
Eu1 O1 2.504(2) 2_656
Eu1 N12 2.535(2) .
Eu1 N12 2.535(2) 2_656
Eu1 O2 2.537(3) 2_656
Eu1 O2 2.537(3) .
Eu1 N11 2.575(2) 2_656
Eu1 N11 2.575(3) .
Eu1 N2 2.926(3) .
Eu1 N1 2.945(3) .
N1 O3 1.219(4) .
N1 O2 1.268(4) .
N1 O1 1.273(4) .
N2 O5 1.206(5) .
N2 O4 1.271(3) .
N2 O4 1.271(3) 2_656
N11 C11 1.329(4) .
N11 C22 1.361(4) .
N12 C20 1.331(4) .
N12 C21 1.364(4) .
C11 C12 1.397(5) .
C12 C13 1.367(6) .
C13 C14 1.410(6) .
C14 C22 1.403(4) .
C14 C15 1.438(5) .
C15 C16 1.335(6) .
C16 C17 1.438(5) .
C17 C18 1.399(5) .
C17 C21 1.409(4) .
C18 C19 1.364(5) .
C19 C20 1.395(5) .
C21 C22 1.436(4) .
N31 C31 1.332(11) .
N31 C35 1.350(7) .
C31 C32 1.408(10) .
C31 C31 1.471(13) 7_656
C32 C33 1.391(11) .
C33 C34 1.358(10) .
C34 C35 1.391(10) .
N31' C31' 1.315(19) .
N31' C35' 1.343(17) .
C31' C32' 1.405(19) .
C31' C31' 1.62(4) 7_656
C32' C33' 1.405(19) .
C33' C34' 1.359(19) .
C34' C35' 1.383(19) .

loop_
_geom_hbond_atom_site_label_D
_geom_hbond_atom_site_label_H
_geom_hbond_atom_site_label_A
_geom_hbond_distance_DH
_geom_hbond_distance_HA
_geom_hbond_distance_DA
_geom_hbond_angle_DHA
_geom_hbond_site_symmetry_A
C19 H19 O4 0.95 2.62 3.187(4) 118.7 6_565
C35 H35 O3 0.95 2.65 3.531(7) 155.2 4_646
